data_4062687
_journal_name_full Organometallics
_journal_paper_doi 10.1021/om049424i
_journal_year 2004
_chemical_formula_moiety 'C32 H70 N P2 Re Si4'
_chemical_formula_sum 'C32 H70 N P2 Re Si4'
_chemical_formula_weight 829.39
_space_group_IT_number 43
_symmetry_cell_setting orthorhombic
_symmetry_space_group_name_Hall 'F 2 -2d'
_symmetry_space_group_name_H-M 'F d d 2'
_cell_angle_alpha 90.00
_cell_angle_beta 90.00
_cell_angle_gamma 90.00
_cell_formula_units_Z 8
_cell_length_a 20.6673(9)
_cell_length_b 36.7765(15)
_cell_length_c 11.0869(4)
_cell_measurement_temperature 114(2)
_cell_volume 8426.8(6)
_diffrn_ambient_temperature 114(2)
_exptl_crystal_density_diffrn 1.307
_cod_database_code 4062687

loop_
_symmetry_equiv_pos_as_xyz
'x, y, z'
'-x, -y, z'
'x+1/4, -y+1/4, z+1/4'
'-x+1/4, y+1/4, z+1/4'
'x, y+1/2, z+1/2'
'-x, -y+1/2, z+1/2'
'x+1/4, -y+3/4, z+3/4'
'-x+1/4, y+3/4, z+3/4'
'x+1/2, y, z+1/2'
'-x+1/2, -y, z+1/2'
'x+3/4, -y+1/4, z+3/4'
'-x+3/4, y+1/4, z+3/4'
'x+1/2, y+1/2, z'
'-x+1/2, -y+1/2, z'
'x+3/4, -y+3/4, z+1/4'
'-x+3/4, y+3/4, z+1/4'

loop_
_atom_site_label
_atom_site_type_symbol
_atom_site_fract_x
_atom_site_fract_y
_atom_site_fract_z
_atom_site_U_iso_or_equiv
_atom_site_adp_type
_atom_site_occupancy
_atom_site_symmetry_multiplicity
_atom_site_calc_flag
_atom_site_refinement_flags
_atom_site_disorder_assembly
_atom_site_disorder_group
Re1 Re 0.0000 0.5000 0.139278(13) 0.01511(3) Uani 1 2 d S . .
P1 P 0.10907(2) 0.524870(13) 0.12313(5) 0.01812(10) Uani 1 1 d . . .
Si1 Si 0.07274(3) 0.494561(14) -0.12293(5) 0.01996(12) Uani 1 1 d . . .
Si2 Si -0.05628(3) 0.602643(18) 0.41836(5) 0.02665(14) Uani 1 1 d . . .
N1 N 0.0000 0.5000 -0.0439(2) 0.0178(5) Uani 1 2 d S . .
C1 C 0.08127(12) 0.52328(7) -0.2619(2) 0.0322(5) Uani 1 1 d . . .
H1A H 0.0459 0.5178 -0.3179 0.042(8) Uiso 1 1 calc R . .
H1B H 0.1228 0.5180 -0.3009 0.035(7) Uiso 1 1 calc R . .
H1C H 0.0796 0.5490 -0.2395 0.062(9) Uiso 1 1 calc R . .
C2 C 0.08190(11) 0.44609(6) -0.1708(2) 0.0290(5) Uani 1 1 d . . .
H2A H 0.0781 0.4302 -0.1002 0.035(7) Uiso 1 1 calc R . .
H2B H 0.1244 0.4427 -0.2081 0.033(7) Uiso 1 1 calc R . .
H2C H 0.0480 0.4400 -0.2292 0.030(7) Uiso 1 1 calc R . .
C3 C 0.14092(11) 0.50479(6) -0.0166(2) 0.0247(5) Uani 1 1 d . . .
H3A H 0.1646 0.4821 0.0024 0.026(7) Uiso 1 1 calc R . .
H3B H 0.1715 0.5219 -0.0551 0.058(9) Uiso 1 1 calc R . .
C4 C 0.11306(10) 0.57598(6) 0.09316(19) 0.0224(5) Uani 1 1 d . . .
C5 C 0.05250(11) 0.58668(6) 0.0214(2) 0.0259(5) Uani 1 1 d . . .
H5A H 0.0544 0.6126 0.0014 0.032(7) Uiso 1 1 calc R . .
H5B H 0.0138 0.5819 0.0701 0.023(6) Uiso 1 1 calc R . .
H5C H 0.0505 0.5724 -0.0531 0.022(7) Uiso 1 1 calc R . .
C6 C 0.11161(12) 0.59771(6) 0.2125(2) 0.0283(5) Uani 1 1 d . . .
H6A H 0.1037 0.6235 0.1950 0.028(6) Uiso 1 1 calc R . .
H6B H 0.1532 0.5951 0.2539 0.028(7) Uiso 1 1 calc R . .
H6C H 0.0770 0.5883 0.2642 0.024(6) Uiso 1 1 calc R . .
C7 C 0.17250(11) 0.58778(6) 0.0192(2) 0.0293(5) Uani 1 1 d . . .
H7A H 0.1740 0.6144 0.0146 0.030(6) Uiso 1 1 calc R . .
H7B H 0.1694 0.5777 -0.0624 0.033(7) Uiso 1 1 calc R . .
H7C H 0.2119 0.5788 0.0582 0.035(7) Uiso 1 1 calc R . .
C8 C 0.17147(11) 0.51297(6) 0.2421(2) 0.0265(5) Uani 1 1 d . . .
C9 C 0.14209(11) 0.51915(6) 0.3675(2) 0.0311(5) Uani 1 1 d . . .
H9A H 0.1735 0.5120 0.4294 0.031(7) Uiso 1 1 calc R . .
H9B H 0.1028 0.5045 0.3760 0.023(7) Uiso 1 1 calc R . .
H9C H 0.1312 0.5449 0.3772 0.034(6) Uiso 1 1 calc R . .
C10 C 0.23624(11) 0.53371(8) 0.2309(2) 0.0349(6) Uani 1 1 d . . .
H10A H 0.2672 0.5241 0.2897 0.050(9) Uiso 1 1 calc R . .
H10B H 0.2290 0.5596 0.2466 0.038(7) Uiso 1 1 calc R . .
H10C H 0.2536 0.5306 0.1493 0.037(8) Uiso 1 1 calc R . .
C11 C 0.18825(12) 0.47220(7) 0.2296(2) 0.0319(5) Uani 1 1 d . . .
H11A H 0.2108 0.4640 0.3024 0.046(8) Uiso 1 1 calc R . .
H11B H 0.2162 0.4686 0.1593 0.030(6) Uiso 1 1 calc R . .
H11C H 0.1483 0.4581 0.2194 0.035(7) Uiso 1 1 calc R . .
C12 C -0.02510(10) 0.54142(6) 0.24328(19) 0.0202(4) Uani 1 1 d . . .
C13 C -0.03931(11) 0.56603(6) 0.3128(2) 0.0228(5) Uani 1 1 d . . .
C14 C 0.01053(14) 0.60422(13) 0.5302(3) 0.0701(13) Uani 1 1 d . . .
H14A H 0.0171 0.5799 0.5646 0.13(2) Uiso 1 1 calc R . .
H14B H -0.0006 0.6213 0.5948 0.092(14) Uiso 1 1 calc R . .
H14C H 0.0504 0.6122 0.4904 0.061(10) Uiso 1 1 calc R . .
C15 C -0.13437(13) 0.59419(8) 0.4971(2) 0.0391(6) Uani 1 1 d . . .
H15A H -0.1690 0.5914 0.4373 0.046(8) Uiso 1 1 calc R . .
H15B H -0.1443 0.6148 0.5500 0.063(9) Uiso 1 1 calc R . .
H15C H -0.1310 0.5720 0.5454 0.072(11) Uiso 1 1 calc R . .
C16 C -0.05763(14) 0.64600(7) 0.3320(3) 0.0567(9) Uani 1 1 d . . .
H16A H -0.0877 0.6438 0.2640 0.088(13) Uiso 1 1 calc R . .
H16B H -0.0141 0.6513 0.3015 0.043(8) Uiso 1 1 calc R . .
H16C H -0.0718 0.6658 0.3849 0.118(14) Uiso 1 1 calc R . .

loop_
_atom_site_aniso_label
_atom_site_aniso_U_11
_atom_site_aniso_U_22
_atom_site_aniso_U_33
_atom_site_aniso_U_23
_atom_site_aniso_U_13
_atom_site_aniso_U_12
Re1 0.01432(5) 0.01343(4) 0.01758(5) 0.000 0.000 -0.00099(6)
P1 0.0155(2) 0.0169(2) 0.0220(3) -0.0004(2) 0.0011(2) -0.00171(18)
Si1 0.0199(3) 0.0196(3) 0.0203(3) -0.0016(2) 0.0028(2) 0.0007(2)
Si2 0.0184(3) 0.0325(3) 0.0291(3) -0.0138(2) -0.0012(2) 0.0031(3)
N1 0.0187(12) 0.0133(12) 0.0213(12) 0.000 0.000 0.0006(10)
C1 0.0322(13) 0.0371(14) 0.0275(12) 0.0029(10) 0.0078(11) -0.0010(11)
C2 0.0249(12) 0.0276(13) 0.0345(13) -0.0087(10) 0.0025(10) 0.0021(9)
C3 0.0195(11) 0.0263(12) 0.0282(12) -0.0052(9) 0.0053(9) 0.0007(9)
C4 0.0224(11) 0.0186(11) 0.0261(11) 0.0000(8) 0.0053(9) -0.0054(8)
C5 0.0264(12) 0.0209(12) 0.0305(12) 0.0059(9) 0.0054(10) 0.0002(9)
C6 0.0293(13) 0.0222(12) 0.0335(13) -0.0052(9) 0.0068(10) -0.0062(10)
C7 0.0283(13) 0.0248(12) 0.0347(13) 0.0031(9) 0.0100(10) -0.0046(10)
C8 0.0202(11) 0.0297(12) 0.0297(12) 0.0031(10) -0.0048(10) -0.0044(10)
C9 0.0309(12) 0.0349(13) 0.0274(12) 0.0037(10) -0.0061(10) -0.0078(10)
C10 0.0202(12) 0.0421(16) 0.0425(15) 0.0070(11) -0.0095(10) -0.0099(10)
C11 0.0226(12) 0.0324(13) 0.0406(14) 0.0084(10) -0.0029(11) 0.0010(10)
C12 0.0139(9) 0.0224(11) 0.0242(11) 0.0004(8) 0.0023(8) -0.0046(8)
C13 0.0234(12) 0.0214(11) 0.0235(12) 0.0028(9) 0.0020(9) -0.0007(9)
C14 0.0319(17) 0.138(4) 0.0407(17) -0.045(2) -0.0038(13) 0.0087(18)
C15 0.0305(14) 0.0573(18) 0.0295(13) -0.0117(12) 0.0043(11) 0.0082(12)
C16 0.0325(15) 0.0237(14) 0.114(3) -0.0025(15) 0.0142(17) -0.0011(11)

loop_
_geom_bond_atom_site_label_1
_geom_bond_atom_site_label_2
_geom_bond_distance
_geom_bond_site_symmetry_2
_geom_bond_publ_flag
Re1 C12 1.980(2) 2_565 ?
Re1 C12 1.980(2) . ?
Re1 N1 2.031(2) . ?
Re1 P1 2.4392(5) 2_565 ?
Re1 P1 2.4392(5) . ?
P1 C3 1.838(2) . ?
P1 C8 1.896(2) . ?
P1 C4 1.910(2) . ?
Si1 N1 1.7515(13) . ?
Si1 C2 1.869(2) . ?
Si1 C3 1.876(2) . ?
Si1 C1 1.876(2) . ?
Si2 C13 1.819(2) . ?
Si2 C14 1.857(3) . ?
Si2 C16 1.860(3) . ?
Si2 C15 1.861(3) . ?
N1 Si1 1.7515(13) 2_565 ?
C1 H1A 0.9800 . ?
C1 H1B 0.9800 . ?
C1 H1C 0.9800 . ?
C2 H2A 0.9800 . ?
C2 H2B 0.9800 . ?
C2 H2C 0.9800 . ?
C3 H3A 0.9900 . ?
C3 H3B 0.9900 . ?
C4 C5 1.534(3) . ?
C4 C7 1.540(3) . ?
C4 C6 1.546(3) . ?
C5 H5A 0.9800 . ?
C5 H5B 0.9800 . ?
C5 H5C 0.9800 . ?
C6 H6A 0.9800 . ?
C6 H6B 0.9800 . ?
C6 H6C 0.9800 . ?
C7 H7A 0.9800 . ?
C7 H7B 0.9800 . ?
C7 H7C 0.9800 . ?
C8 C9 1.535(3) . ?
C8 C11 1.545(3) . ?
C8 C10 1.545(3) . ?
C9 H9A 0.9800 . ?
C9 H9B 0.9800 . ?
C9 H9C 0.9800 . ?
C10 H10A 0.9800 . ?
C10 H10B 0.9800 . ?
C10 H10C 0.9800 . ?
C11 H11A 0.9800 . ?
C11 H11B 0.9800 . ?
C11 H11C 0.9800 . ?
C12 C13 1.224(3) . ?
C14 H14A 0.9800 . ?
C14 H14B 0.9800 . ?
C14 H14C 0.9800 . ?
C15 H15A 0.9800 . ?
C15 H15B 0.9800 . ?
C15 H15C 0.9800 . ?
C16 H16A 0.9800 . ?
C16 H16B 0.9800 . ?
C16 H16C 0.9800 . ?
